data_2222845
loop_
_publ_author_name
'Wang, Jian-Quan'
'Zhang, Ya-Wen'
'Cheng, Lin'

_publ_section_title
;
 Bis(2-fluorobenzoato-\k<i>O</i>)bis(pyridin-2-amine-\k<i>N</i>^1^)zinc(II)
;
_journal_coeditor_code PV2177
_journal_issue 8
_journal_name_full 'Acta Crystallographica Section E'
_journal_page_first m950
_journal_paper_doi 10.1107/S1600536809027779
_journal_volume 65
_journal_year 2009
_chemical_formula_iupac '[Zn (C7 H4 F O2)2 (C5 H6 N2)2]'
_chemical_formula_moiety 'C24 H20 F2 N4 O4 Zn'
_chemical_formula_sum 'C24 H20 F2 N4 O4 Zn'
_chemical_formula_weight 531.83
_chemical_name_systematic
;
Bis(2-fluorobenzoato-\k<i>O</i>)bis(pyridin-2-amine-\k<i>N</i>^1^)zinc(II)
;
_space_group_IT_number 14
_symmetry_cell_setting monoclinic
_symmetry_space_group_name_Hall '-P 2ybc'
_symmetry_space_group_name_H-M 'P 1 21/c 1'
_atom_sites_solution_hydrogens geom
_atom_sites_solution_primary direct
_atom_sites_solution_secondary difmap
_audit_creation_method SHELXL-97
_cell_angle_alpha 90.00
_cell_angle_beta 108.048(2)
_cell_angle_gamma 90.00
_cell_formula_units_Z 4
_cell_length_a 9.1259(7)
_cell_length_b 11.1020(9)
_cell_length_c 24.5707(17)
_cell_measurement_reflns_used 785
_cell_measurement_temperature 293(2)
_cell_measurement_theta_max 28.0
_cell_measurement_theta_min 2.41
_cell_volume 2366.9(3)
_computing_cell_refinement 'SAINT (Bruker, 2000)'
_computing_data_collection 'SMART (Bruker, 2000)'
_computing_data_reduction 'SAINT (Bruker, 2000)'
_computing_molecular_graphics 'SHELXTL (Sheldrick, 2008)'
_computing_publication_material 'SHELXTL (Sheldrick, 2008)'
_computing_structure_refinement 'SHELXL (Sheldrick, 2008)'
_computing_structure_solution 'SHELXS (Sheldrick, 2008)'
_diffrn_ambient_temperature 293(2)
_diffrn_measured_fraction_theta_full 0.998
_diffrn_measured_fraction_theta_max 0.998
_diffrn_measurement_device_type 'Bruker SMART APEX CCD'
_diffrn_measurement_method '\f and \w'
_diffrn_radiation_monochromator graphite
_diffrn_radiation_source 'fine-focus sealed tube'
_diffrn_radiation_type MoK\a
_diffrn_radiation_wavelength 0.71073
_diffrn_reflns_av_R_equivalents 0.0161
_diffrn_reflns_av_sigmaI/netI 0.0232
_diffrn_reflns_limit_h_max 11
_diffrn_reflns_limit_h_min -10
_diffrn_reflns_limit_k_max 11
_diffrn_reflns_limit_k_min -13
_diffrn_reflns_limit_l_max 26
_diffrn_reflns_limit_l_min -30
_diffrn_reflns_number 13150
_diffrn_reflns_theta_full 26.00
_diffrn_reflns_theta_max 26.00
_diffrn_reflns_theta_min 2.03
_exptl_absorpt_coefficient_mu 1.092
_exptl_absorpt_correction_T_max 0.8277
_exptl_absorpt_correction_T_min 0.7720
_exptl_absorpt_correction_type multi-scan
_exptl_absorpt_process_details '(SADABS; Sheldrick, 2000)'
_exptl_crystal_colour colorless
_exptl_crystal_density_diffrn 1.492
_exptl_crystal_density_method 'not measured'
_exptl_crystal_description block
_exptl_crystal_F_000 1088
_exptl_crystal_size_max 0.25
_exptl_crystal_size_mid 0.20
_exptl_crystal_size_min 0.18
_refine_diff_density_max 0.498
_refine_diff_density_min -0.276
_refine_ls_extinction_method none
_refine_ls_goodness_of_fit_ref 1.043
_refine_ls_hydrogen_treatment constr
_refine_ls_matrix_type full
_refine_ls_number_parameters 334
_refine_ls_number_reflns 4645
_refine_ls_number_restraints 0
_refine_ls_restrained_S_all 1.043
_refine_ls_R_factor_all 0.0511
_refine_ls_R_factor_gt 0.0427
_refine_ls_shift/su_max 0.001
_refine_ls_shift/su_mean 0.000
_refine_ls_structure_factor_coef Fsqd
_refine_ls_weighting_details 'calc w=1/[\s^2^(Fo^2^)+(0.077P)^2^+0.6445P] where P=(Fo^2^+2Fc^2^)/3'
_refine_ls_weighting_scheme calc
_refine_ls_wR_factor_gt 0.1231
_refine_ls_wR_factor_ref 0.1308
_reflns_number_gt 3838
_reflns_number_total 4645
_reflns_threshold_expression I>2\s(I)
_cod_data_source_file pv2177.cif
_cod_data_source_block I
_cod_original_sg_symbol_H-M 'P 21/c'
_cod_database_code 2222845
_cod_database_fobs_code 2222845

loop_
_symmetry_equiv_pos_as_xyz
'x, y, z'
'-x, y+1/2, -z+1/2'
'-x, -y, -z'
'x, -y-1/2, z-1/2'

loop_
_atom_site_type_symbol
_atom_site_label
_atom_site_fract_x
_atom_site_fract_y
_atom_site_fract_z
_atom_site_U_iso_or_equiv
_atom_site_adp_type
_atom_site_calc_flag
_atom_site_refinement_flags
_atom_site_occupancy
_atom_site_disorder_assembly
_atom_site_disorder_group
Zn Zn1 0.69105(4) -0.07190(3) 0.378555(11) 0.06568(15) Uani d . 1 . .
O O1 0.9562(3) 0.0314(3) 0.36588(9) 0.1045(8) Uani d . 1 . .
O O2 0.7767(3) -0.0875(2) 0.31487(9) 0.0835(6) Uani d . 1 . .
O O3 0.6376(3) 0.06015(18) 0.42292(10) 0.0884(7) Uani d . 1 . .
O O4 0.5834(4) 0.1323(3) 0.33750(11) 0.1169(9) Uani d . 1 . .
N N1 0.8367(2) -0.1820(2) 0.43970(9) 0.0634(5) Uani d . 1 . .
N N2 0.8527(3) -0.0615(2) 0.51811(10) 0.0716(6) Uani d . 1 . .
H H2A 0.7811 -0.0165 0.4967 0.086 Uiso d R 1 . .
H H2B 0.8928 -0.0447 0.5538 0.086 Uiso d R 1 . .
N N3 0.4880(2) -0.1672(2) 0.35345(9) 0.0638(5) Uani d . 1 . .
N N4 0.5189(4) -0.2413(3) 0.27024(11) 0.0985(9) Uani d . 1 . .
H H4B 0.6070 -0.2060 0.2786 0.118 Uiso d R 1 . .
H H4C 0.4860 -0.2826 0.2392 0.118 Uiso d R 1 . .
C C1 0.9007(3) -0.0286(3) 0.32286(11) 0.0658(6) Uani d . 1 . .
C C2 0.9760(3) -0.0354(3) 0.27689(12) 0.0663(7) Uani d . 1 B .
C C3 1.1117(4) 0.0251(3) 0.28201(18) 0.0943(10) Uani d . 1 . .
H H3A 1.1558 0.0718 0.3144 0.113 Uiso calc PR 0.50 A 1
F F1 1.1788(7) 0.0903(6) 0.3380(3) 0.155(2) Uani d P 0.50 B 2
C C4 1.1843(5) 0.0177(5) 0.2398(3) 0.1265(18) Uani d . 1 B .
H H4A 1.2753 0.0594 0.2435 0.152 Uiso calc R 1 . .
C C5 1.1190(7) -0.0514(6) 0.1936(3) 0.136(2) Uani d . 1 . .
H H5A 1.1673 -0.0575 0.1655 0.163 Uiso calc R 1 B .
C C6 0.9885(6) -0.1112(5) 0.18654(18) 0.1150(14) Uani d . 1 B .
H H6A 0.9461 -0.1573 0.1538 0.138 Uiso calc R 1 . .
C C7 0.9163(4) -0.1044(3) 0.22799(13) 0.0822(9) Uani d . 1 . .
H H7A 0.8255 -0.1471 0.2231 0.099 Uiso calc PR 0.50 B 3
F F2 0.7836(4) -0.1724(4) 0.21912(14) 0.0941(11) Uani d P 0.50 B 4
C C8 0.5867(3) 0.1415(3) 0.38668(13) 0.0768(8) Uani d . 1 . .
C C9 0.5172(3) 0.2517(3) 0.40796(12) 0.0707(7) Uani d . 1 D .
C C10 0.4409(5) 0.2449(4) 0.44744(17) 0.1011(11) Uani d . 1 . .
H H10A 0.4357 0.1708 0.4644 0.121 Uiso calc PR 0.50 C 5
F F3 0.4654(14) 0.1351(9) 0.4726(4) 0.224(4) Uani d P 0.50 D 6
C C11 0.3718(6) 0.3414(5) 0.4633(2) 0.1287(17) Uani d . 1 D .
H H11A 0.3202 0.3320 0.4902 0.154 Uiso calc R 1 . .
C C12 0.3779(5) 0.4498(5) 0.4402(2) 0.1193(15) Uani d . 1 . .
H H12A 0.3288 0.5154 0.4505 0.143 Uiso calc R 1 D .
C C13 0.4567(5) 0.4637(4) 0.4015(2) 0.1106(13) Uani d . 1 D .
H H13A 0.4655 0.5390 0.3862 0.133 Uiso calc R 1 . .
C C14 0.5223(4) 0.3637(3) 0.38576(17) 0.0946(10) Uani d . 1 . .
H H14A 0.5730 0.3728 0.3585 0.114 Uiso calc PR 0.50 D 7
F F4 0.6067(6) 0.3817(4) 0.3530(2) 0.1135(15) Uani d P 0.50 D 8
C C15 0.8819(4) -0.2827(3) 0.41838(13) 0.0803(8) Uani d . 1 . .
H H15A 0.8346 -0.3002 0.3799 0.096 Uiso calc R 1 . .
C C16 0.9906(4) -0.3591(3) 0.44900(17) 0.0921(9) Uani d . 1 . .
H H16A 1.0179 -0.4272 0.4323 0.111 Uiso calc R 1 . .
C C17 1.0612(4) -0.3324(3) 0.50709(16) 0.0888(9) Uani d . 1 . .
H H17A 1.1377 -0.3827 0.5296 0.107 Uiso calc R 1 . .
C C18 1.0180(3) -0.2340(3) 0.53020(13) 0.0768(8) Uani d . 1 . .
H H18A 1.0644 -0.2162 0.5687 0.092 Uiso calc R 1 . .
C C19 0.9016(3) -0.1578(2) 0.49576(10) 0.0606(6) Uani d . 1 . .
C C20 0.4016(4) -0.1603(3) 0.38926(13) 0.0765(7) Uani d . 1 . .
H H20A 0.4384 -0.1141 0.4223 0.092 Uiso calc R 1 . .
C C21 0.2633(4) -0.2177(3) 0.37954(17) 0.0867(9) Uani d . 1 . .
H H21A 0.2080 -0.2120 0.4055 0.104 Uiso calc R 1 . .
C C22 0.2084(4) -0.2842(3) 0.32992(18) 0.0908(10) Uani d . 1 . .
H H22A 0.1143 -0.3238 0.3218 0.109 Uiso calc R 1 . .
C C23 0.2914(4) -0.2918(3) 0.29318(14) 0.0833(9) Uani d . 1 . .
H H23A 0.2541 -0.3366 0.2598 0.100 Uiso calc R 1 . .
C C24 0.4341(3) -0.2322(2) 0.30510(12) 0.0692(7) Uani d . 1 . .

loop_
_atom_site_aniso_label
_atom_site_aniso_U_11
_atom_site_aniso_U_22
_atom_site_aniso_U_33
_atom_site_aniso_U_12
_atom_site_aniso_U_13
_atom_site_aniso_U_23
Zn1 0.0722(2) 0.0778(2) 0.04154(19) -0.01443(14) 0.00970(14) -0.00021(12)
O1 0.1209(19) 0.1082(17) 0.0622(13) -0.0016(15) -0.0042(12) -0.0207(12)
O2 0.0868(14) 0.1085(16) 0.0585(11) -0.0235(12) 0.0275(10) -0.0056(10)
O3 0.1029(16) 0.0703(13) 0.0712(13) -0.0056(10) -0.0036(12) 0.0099(9)
O4 0.143(2) 0.129(2) 0.0806(17) 0.0444(19) 0.0377(16) 0.0251(16)
N1 0.0669(12) 0.0705(13) 0.0498(11) -0.0109(10) 0.0136(9) 0.0004(9)
N2 0.0803(15) 0.0780(15) 0.0471(11) -0.0004(11) 0.0059(11) -0.0008(10)
N3 0.0636(12) 0.0679(13) 0.0518(11) -0.0068(10) 0.0061(9) 0.0010(9)
N4 0.0970(19) 0.125(2) 0.0697(16) -0.0311(17) 0.0199(14) -0.0357(16)
C1 0.0700(16) 0.0686(15) 0.0487(13) 0.0060(13) 0.0035(11) 0.0076(12)
C2 0.0594(14) 0.0699(15) 0.0645(15) 0.0093(12) 0.0116(12) 0.0204(13)
C3 0.0734(19) 0.088(2) 0.115(3) 0.0021(17) 0.0206(19) 0.031(2)
F1 0.119(4) 0.137(5) 0.195(7) -0.042(3) 0.026(4) -0.008(4)
C4 0.077(2) 0.139(4) 0.174(5) 0.014(3) 0.054(3) 0.070(4)
C5 0.120(4) 0.180(6) 0.133(4) 0.058(4) 0.074(4) 0.066(4)
C6 0.110(3) 0.167(4) 0.078(2) 0.039(3) 0.043(2) 0.016(3)
C7 0.0791(19) 0.108(2) 0.0595(16) 0.0155(17) 0.0223(14) 0.0096(16)
F2 0.085(2) 0.134(3) 0.0648(19) -0.030(2) 0.0249(17) -0.040(2)
C8 0.0685(16) 0.0784(19) 0.0685(17) -0.0052(14) -0.0005(13) 0.0200(15)
C9 0.0593(14) 0.0695(17) 0.0711(16) -0.0056(12) 0.0024(12) 0.0139(13)
C10 0.131(3) 0.086(2) 0.091(2) -0.030(2) 0.042(2) 0.0014(19)
F3 0.339(13) 0.194(8) 0.187(7) -0.059(8) 0.150(8) -0.001(6)
C11 0.136(4) 0.135(4) 0.136(4) -0.039(3) 0.073(3) -0.033(3)
C12 0.094(3) 0.118(4) 0.144(4) 0.003(2) 0.035(3) -0.021(3)
C13 0.113(3) 0.076(2) 0.129(3) 0.018(2) 0.017(3) 0.025(2)
C14 0.089(2) 0.089(2) 0.102(2) 0.0056(18) 0.0255(19) 0.029(2)
F4 0.172(4) 0.090(3) 0.121(3) -0.015(3) 0.106(3) 0.015(2)
C15 0.093(2) 0.081(2) 0.0661(17) -0.0059(16) 0.0231(15) -0.0037(15)
C16 0.092(2) 0.080(2) 0.106(3) 0.0051(18) 0.034(2) -0.0042(19)
C17 0.0722(18) 0.080(2) 0.104(2) 0.0020(15) 0.0115(17) 0.0141(19)
C18 0.0678(16) 0.0799(19) 0.0685(16) -0.0092(14) 0.0003(13) 0.0102(14)
C19 0.0559(13) 0.0696(15) 0.0516(12) -0.0148(11) 0.0097(10) 0.0071(11)
C20 0.0832(19) 0.0736(18) 0.0721(17) -0.0086(14) 0.0235(15) -0.0016(14)
C21 0.0767(19) 0.079(2) 0.109(3) -0.0037(16) 0.0346(18) 0.0059(18)
C22 0.0663(17) 0.0722(19) 0.122(3) -0.0099(14) 0.0109(19) 0.0084(19)
C23 0.0765(18) 0.0679(17) 0.085(2) -0.0096(14) -0.0043(16) -0.0052(15)
C24 0.0690(15) 0.0647(15) 0.0618(15) -0.0022(12) 0.0025(12) -0.0003(12)

loop_
_atom_type_symbol
_atom_type_description
_atom_type_scat_dispersion_real
_atom_type_scat_dispersion_imag
_atom_type_scat_source
C C 0.0033 0.0016 'International Tables Vol C Tables 4.2.6.8 and 6.1.1.4'
H H 0.0000 0.0000 'International Tables Vol C Tables 4.2.6.8 and 6.1.1.4'
F F 0.0171 0.0103 'International Tables Vol C Tables 4.2.6.8 and 6.1.1.4'
N N 0.0061 0.0033 'International Tables Vol C Tables 4.2.6.8 and 6.1.1.4'
O O 0.0106 0.0060 'International Tables Vol C Tables 4.2.6.8 and 6.1.1.4'
Zn Zn 0.2839 1.4301 'International Tables Vol C Tables 4.2.6.8 and 6.1.1.4'

loop_
_geom_angle_atom_site_label_1
_geom_angle_atom_site_label_2
_geom_angle_atom_site_label_3
_geom_angle_site_symmetry_1
_geom_angle_site_symmetry_3
_geom_angle
_geom_angle_publ_flag
O2 Zn1 O3 . . 137.12(10) ?
O2 Zn1 N3 . . 105.09(9) ?
O3 Zn1 N3 . . 101.17(10) ?
O2 Zn1 N1 . . 101.66(10) ?
O3 Zn1 N1 . . 104.50(9) ?
N3 Zn1 N1 . . 103.33(8) ?
O2 Zn1 O4 . . 87.86(9) ?
O3 Zn1 O4 . . 55.12(9) ?
N3 Zn1 O4 . . 97.91(10) ?
N1 Zn1 O4 . . 153.41(10) ?
C1 O2 Zn1 . . 112.85(18) ?
C8 O3 Zn1 . . 104.1(2) ?
C19 N1 C15 . . 118.1(2) ?
C19 N1 Zn1 . . 127.21(19) ?
C15 N1 Zn1 . . 114.31(18) ?
C19 N2 H2A . . 120.0 ?
C19 N2 H2B . . 120.0 ?
H2A N2 H2B . . 120.0 ?
C24 N3 C20 . . 118.5(2) ?
C24 N3 Zn1 . . 126.11(19) ?
C20 N3 Zn1 . . 115.36(18) ?
C24 N4 H4B . . 120.0 ?
C24 N4 H4C . . 120.0 ?
H4B N4 H4C . . 120.0 ?
O1 C1 O2 . . 121.8(3) ?
O1 C1 C2 . . 121.2(3) ?
O2 C1 C2 . . 117.0(2) ?
C3 C2 C7 . . 116.6(3) ?
C3 C2 C1 . . 121.1(3) ?
C7 C2 C1 . . 122.3(3) ?
C2 C3 C4 . . 121.6(4) ?
C2 C3 F1 . . 114.6(4) ?
C4 C3 F1 . . 123.6(5) ?
C2 C3 H3A . . 119.2 ?
C4 C3 H3A . . 119.2 ?
C5 C4 C3 . . 118.2(4) ?
C5 C4 H4A . . 120.9 ?
C3 C4 H4A . . 120.9 ?
C6 C5 C4 . . 122.7(5) ?
C6 C5 H5A . . 118.7 ?
C4 C5 H5A . . 118.7 ?
C5 C6 C7 . . 119.5(5) ?
C5 C6 H6A . . 120.3 ?
C7 C6 H6A . . 120.3 ?
C6 C7 F2 . . 116.7(4) ?
C6 C7 C2 . . 121.5(4) ?
F2 C7 C2 . . 121.8(3) ?
C6 C7 H7A . . 119.3 ?
C2 C7 H7A . . 119.3 ?
O4 C8 O3 . . 122.8(3) ?
O4 C8 C9 . . 121.5(3) ?
O3 C8 C9 . . 115.6(3) ?
C10 C9 C14 . . 115.1(3) ?
C10 C9 C8 . . 123.6(3) ?
C14 C9 C8 . . 121.3(3) ?
F3 C10 C11 . . 127.2(5) ?
F3 C10 C9 . . 109.1(5) ?
C11 C10 C9 . . 123.1(4) ?
C11 C10 H10A . . 118.5 ?
C9 C10 H10A . . 118.5 ?
C12 C11 C10 . . 120.3(4) ?
C12 C11 H11A . . 119.9 ?
C10 C11 H11A . . 119.9 ?
C11 C12 C13 . . 119.7(5) ?
C11 C12 H12A . . 120.2 ?
C13 C12 H12A . . 120.2 ?
C12 C13 C14 . . 118.3(4) ?
C12 C13 H13A . . 120.8 ?
C14 C13 H13A . . 120.8 ?
F4 C14 C9 . . 119.4(4) ?
F4 C14 C13 . . 116.6(4) ?
C9 C14 C13 . . 123.5(4) ?
C9 C14 H14A . . 118.2 ?
C13 C14 H14A . . 118.2 ?
C16 C15 N1 . . 124.5(3) ?
C16 C15 H15A . . 117.8 ?
N1 C15 H15A . . 117.8 ?
C15 C16 C17 . . 117.5(3) ?
C15 C16 H16A . . 121.2 ?
C17 C16 H16A . . 121.2 ?
C18 C17 C16 . . 119.9(3) ?
C18 C17 H17A . . 120.1 ?
C16 C17 H17A . . 120.1 ?
C17 C18 C19 . . 119.8(3) ?
C17 C18 H18A . . 120.1 ?
C19 C18 H18A . . 120.1 ?
N2 C19 N1 . . 118.8(2) ?
N2 C19 C18 . . 121.0(2) ?
N1 C19 C18 . . 120.2(3) ?
N3 C20 C21 . . 123.5(3) ?
N3 C20 H20A . . 118.2 ?
C21 C20 H20A . . 118.2 ?
C20 C21 C22 . . 117.8(3) ?
C20 C21 H21A . . 121.1 ?
C22 C21 H21A . . 121.1 ?
C23 C22 C21 . . 120.0(3) ?
C23 C22 H22A . . 120.0 ?
C21 C22 H22A . . 120.0 ?
C22 C23 C24 . . 120.4(3) ?
C22 C23 H23A . . 119.8 ?
C24 C23 H23A . . 119.8 ?
N4 C24 N3 . . 119.0(3) ?
N4 C24 C23 . . 121.2(3) ?
N3 C24 C23 . . 119.8(3) ?

loop_
_geom_bond_atom_site_label_1
_geom_bond_atom_site_label_2
_geom_bond_site_symmetry_2
_geom_bond_distance
_geom_bond_publ_flag
Zn1 O2 . 1.962(2) ?
Zn1 O3 . 1.976(3) ?
Zn1 N3 . 2.056(2) ?
Zn1 N1 . 2.069(2) ?
Zn1 O4 . 2.551(3) ?
Zn1 O1 . 2.781(3) ?
O1 C1 . 1.219(3) ?
O2 C1 . 1.268(3) ?
O3 C8 . 1.252(3) ?
O4 C8 . 1.204(4) ?
N1 C19 . 1.347(3) ?
N1 C15 . 1.352(4) ?
N2 C19 . 1.340(4) ?
N2 H2A . 0.8599 ?
N2 H2B . 0.8603 ?
N3 C24 . 1.346(3) ?
N3 C20 . 1.353(4) ?
N4 C24 . 1.324(4) ?
N4 H4B . 0.8601 ?
N4 H4C . 0.8601 ?
C1 C2 . 1.495(4) ?
C2 C3 . 1.380(4) ?
C2 C7 . 1.386(5) ?
C3 C4 . 1.395(6) ?
C3 F1 . 1.506(8) ?
C3 H3A . 0.9300 ?
C4 C5 . 1.347(8) ?
C4 H4A . 0.9300 ?
C5 C6 . 1.327(8) ?
C5 H5A . 0.9300 ?
C6 C7 . 1.375(5) ?
C6 H6A . 0.9300 ?
C7 F2 . 1.386(5) ?
C7 H7A . 0.9300 ?
C8 C9 . 1.542(5) ?
C9 C10 . 1.360(5) ?
C9 C14 . 1.365(4) ?
C10 F3 . 1.353(10) ?
C10 C11 . 1.359(6) ?
C10 H10A . 0.9300 ?
C11 C12 . 1.339(7) ?
C11 H11A . 0.9300 ?
C12 C13 . 1.368(7) ?
C12 H12A . 0.9300 ?
C13 C14 . 1.372(6) ?
C13 H13A . 0.9300 ?
C14 F4 . 1.291(5) ?
C14 H14A . 0.9300 ?
C15 C16 . 1.344(5) ?
C15 H15A . 0.9300 ?
C16 C17 . 1.404(5) ?
C16 H16A . 0.9300 ?
C17 C18 . 1.345(5) ?
C17 H17A . 0.9300 ?
C18 C19 . 1.416(4) ?
C18 H18A . 0.9300 ?
C20 C21 . 1.367(4) ?
C20 H20A . 0.9300 ?
C21 C22 . 1.380(5) ?
C21 H21A . 0.9300 ?
C22 C23 . 1.349(5) ?
C22 H22A . 0.9300 ?
C23 C24 . 1.408(4) ?
C23 H23A . 0.9300 ?

loop_
_geom_hbond_atom_site_label_D
_geom_hbond_atom_site_label_H
_geom_hbond_atom_site_label_A
_geom_hbond_site_symmetry_A
_geom_hbond_distance_DH
_geom_hbond_distance_HA
_geom_hbond_distance_DA
_geom_hbond_angle_DHA
_geom_hbond_publ_flag
N2 H2A O3 . 0.86 2.06 2.881(3) 159 y
N2 H2B O1 3_756 0.86 2.03 2.864(3) 162 y
N4 H4B O2 . 0.86 2.02 2.838(4) 159 y
N4 H4B F2 . 0.86 2.52 3.143(5) 130 y
N4 H4C O4 2_645 0.86 2.03 2.884(4) 175 y
C5 H5A F4 2_745 0.93 2.34 3.147(6) 144.4 y
C20 H20A F3 3_656 0.93 2.47 3.244(10) 140.8 y

loop_
_geom_torsion_atom_site_label_1
_geom_torsion_atom_site_label_2
_geom_torsion_atom_site_label_3
_geom_torsion_atom_site_label_4
_geom_torsion_site_symmetry_1
_geom_torsion_site_symmetry_2
_geom_torsion_site_symmetry_3
_geom_torsion_site_symmetry_4
_geom_torsion
_geom_torsion_publ_flag
O3 Zn1 O2 C1 . . . . 51.4(3) ?
N3 Zn1 O2 C1 . . . . 177.2(2) ?
N1 Zn1 O2 C1 . . . . -75.3(2) ?
O4 Zn1 O2 C1 . . . . 79.6(2) ?
O2 Zn1 O3 C8 . . . . 36.5(3) ?
N3 Zn1 O3 C8 . . . . -90.5(2) ?
N1 Zn1 O3 C8 . . . . 162.39(19) ?
O4 Zn1 O3 C8 . . . . 1.38(19) ?
O2 Zn1 O4 C8 . . . . -158.3(2) ?
O3 Zn1 O4 C8 . . . . -1.4(2) ?
N3 Zn1 O4 C8 . . . . 96.7(2) ?
N1 Zn1 O4 C8 . . . . -46.2(3) ?
O2 Zn1 N1 C19 . . . . 135.2(2) ?
O3 Zn1 N1 C19 . . . . -10.5(2) ?
N3 Zn1 N1 C19 . . . . -116.0(2) ?
O4 Zn1 N1 C19 . . . . 26.1(3) ?
O2 Zn1 N1 C15 . . . . -37.3(2) ?
O3 Zn1 N1 C15 . . . . 177.0(2) ?
N3 Zn1 N1 C15 . . . . 71.5(2) ?
O4 Zn1 N1 C15 . . . . -146.4(2) ?
O2 Zn1 N3 C24 . . . . 4.1(2) ?
O3 Zn1 N3 C24 . . . . 149.9(2) ?
N1 Zn1 N3 C24 . . . . -102.1(2) ?
O4 Zn1 N3 C24 . . . . 94.0(2) ?
O2 Zn1 N3 C20 . . . . -174.6(2) ?
O3 Zn1 N3 C20 . . . . -28.8(2) ?
N1 Zn1 N3 C20 . . . . 79.2(2) ?
O4 Zn1 N3 C20 . . . . -84.7(2) ?
Zn1 O2 C1 O1 . . . . -0.8(4) ?
Zn1 O2 C1 C2 . . . . 179.51(18) ?
O1 C1 C2 C3 . . . . 0.7(4) ?
O2 C1 C2 C3 . . . . -179.6(3) ?
O1 C1 C2 C7 . . . . 179.1(3) ?
O2 C1 C2 C7 . . . . -1.3(4) ?
C7 C2 C3 C4 . . . . 0.5(5) ?
C1 C2 C3 C4 . . . . 178.9(3) ?
C7 C2 C3 F1 . . . . -175.1(4) ?
C1 C2 C3 F1 . . . . 3.3(5) ?
C2 C3 C4 C5 . . . . -0.5(6) ?
F1 C3 C4 C5 . . . . 174.7(5) ?
C3 C4 C5 C6 . . . . 0.7(8) ?
C4 C5 C6 C7 . . . . -0.8(8) ?
C5 C6 C7 F2 . . . . -177.7(4) ?
C5 C6 C7 C2 . . . . 0.7(6) ?
C3 C2 C7 C6 . . . . -0.5(5) ?
C1 C2 C7 C6 . . . . -178.9(3) ?
C3 C2 C7 F2 . . . . 177.7(3) ?
C1 C2 C7 F2 . . . . -0.7(5) ?
Zn1 O4 C8 O3 . . . . 2.2(3) ?
Zn1 O4 C8 C9 . . . . -173.4(3) ?
Zn1 O3 C8 O4 . . . . -2.9(4) ?
Zn1 O3 C8 C9 . . . . 173.00(19) ?
O4 C8 C9 C10 . . . . 142.4(4) ?
O3 C8 C9 C10 . . . . -33.5(4) ?
O4 C8 C9 C14 . . . . -34.3(5) ?
O3 C8 C9 C14 . . . . 149.8(3) ?
C14 C9 C10 F3 . . . . -170.2(6) ?
C8 C9 C10 F3 . . . . 12.9(7) ?
C14 C9 C10 C11 . . . . 1.1(6) ?
C8 C9 C10 C11 . . . . -175.8(4) ?
F3 C10 C11 C12 . . . . 169.1(8) ?
C9 C10 C11 C12 . . . . -0.6(7) ?
C10 C11 C12 C13 . . . . -1.3(8) ?
C11 C12 C13 C14 . . . . 2.6(7) ?
C10 C9 C14 F4 . . . . 172.2(4) ?
C8 C9 C14 F4 . . . . -10.8(6) ?
C10 C9 C14 C13 . . . . 0.2(5) ?
C8 C9 C14 C13 . . . . 177.2(3) ?
C12 C13 C14 F4 . . . . -174.2(5) ?
C12 C13 C14 C9 . . . . -2.0(6) ?
C19 N1 C15 C16 . . . . -1.8(4) ?
Zn1 N1 C15 C16 . . . . 171.4(3) ?
N1 C15 C16 C17 . . . . 0.2(5) ?
C15 C16 C17 C18 . . . . 0.7(5) ?
C16 C17 C18 C19 . . . . -0.1(5) ?
C15 N1 C19 N2 . . . . -176.8(2) ?
Zn1 N1 C19 N2 . . . . 10.9(3) ?
C15 N1 C19 C18 . . . . 2.4(4) ?
Zn1 N1 C19 C18 . . . . -169.80(19) ?
C17 C18 C19 N2 . . . . 177.7(3) ?
C17 C18 C19 N1 . . . . -1.6(4) ?
C24 N3 C20 C21 . . . . 1.2(4) ?
Zn1 N3 C20 C21 . . . . 180.0(3) ?
N3 C20 C21 C22 . . . . -1.2(5) ?
C20 C21 C22 C23 . . . . 0.6(5) ?
C21 C22 C23 C24 . . . . 0.1(5) ?
C20 N3 C24 N4 . . . . -178.8(3) ?
Zn1 N3 C24 N4 . . . . 2.5(4) ?
C20 N3 C24 C23 . . . . -0.5(4) ?
Zn1 N3 C24 C23 . . . . -179.2(2) ?
C22 C23 C24 N4 . . . . 178.2(3) ?
C22 C23 C24 N3 . . . . -0.1(5) ?
